data_7061187
loop_
_publ_author_name
'Zhou, Le'
'Bai, Ming'
'He, Qing-Jun'
'Hou, Zi-Lin'
'Lu, Li-Wei'
'Wang, Jie'
'Huang, Xiao-Xiao'
'Lin, Bin'
'Song, Shao-Jiang'

_publ_section_title
;
 Nine new dihydro-\b-agarofuran sesquiterpene polyesters from the leaves
 of Tripterygium wilfordii
;
_journal_issue 5
_journal_name_full 'New Journal of Chemistry'
_journal_page_first 2423
_journal_page_last 2430
_journal_paper_doi 10.1039/D1NJ03800A
_journal_volume 46
_journal_year 2022
_chemical_absolute_configuration ad
_chemical_formula_sum 'C30 H38 O13'
_chemical_formula_weight 606.60
_chemical_name_common HQT3
_chemical_name_systematic 'Tripterester C'
_space_group_crystal_system monoclinic
_space_group_IT_number 4
_space_group_name_Hall 'P 2yb'
_space_group_name_H-M_alt 'P 1 21 1'
_atom_sites_solution_hydrogens geom
_audit_block_doi 10.5517/ccdc.csd.cc248ntx
_audit_update_record
;
2019-12-28 deposited with the CCDC.	2022-01-06 downloaded from the CCDC.
;
_cell_angle_alpha 90
_cell_angle_beta 103.893(5)
_cell_angle_gamma 90
_cell_formula_units_Z 2
_cell_length_a 9.4740(7)
_cell_length_b 14.0726(10)
_cell_length_c 11.5916(8)
_cell_measurement_reflns_used 9222
_cell_measurement_temperature 229.(2)
_cell_measurement_theta_max 68.64
_cell_measurement_theta_min 3.93
_cell_volume 1500.23(19)
_computing_molecular_graphics 'shelXle (C.B. Huebschle, rev 924)'
_computing_structure_refinement 'SHELXL-2018/3 (Sheldrick, 2018)'
_diffrn_ambient_temperature 229.(2)
_diffrn_measured_fraction_theta_full 0.986
_diffrn_measured_fraction_theta_max 0.986
_diffrn_measurement_device_type 'Bruker D8 VENTURE PHOTON II'
_diffrn_measurement_method 'omega and phi scan'
_diffrn_radiation_monochromator mulilayer
_diffrn_radiation_type 'Cu K\a'
_diffrn_radiation_wavelength 1.54178
_diffrn_reflns_av_R_equivalents 0.0338
_diffrn_reflns_av_unetI/netI 0.0397
_diffrn_reflns_limit_h_max 11
_diffrn_reflns_limit_h_min -11
_diffrn_reflns_limit_k_max 16
_diffrn_reflns_limit_k_min -16
_diffrn_reflns_limit_l_max 12
_diffrn_reflns_limit_l_min -13
_diffrn_reflns_number 11405
_diffrn_reflns_theta_full 68.81
_diffrn_reflns_theta_max 68.81
_diffrn_reflns_theta_min 3.93
_diffrn_source 'Ius 3.0'
_diffrn_source_type microfocus
_exptl_absorpt_coefficient_mu 0.890
_exptl_absorpt_correction_T_max 0.84
_exptl_absorpt_correction_T_min 0.84
_exptl_absorpt_process_details
;
;
_exptl_crystal_colour 'colorless crystals'
_exptl_crystal_density_diffrn 1.343
_exptl_crystal_density_method 'not measured'
_exptl_crystal_description block
_exptl_crystal_F_000 644
_exptl_crystal_size_max 0.200
_exptl_crystal_size_mid 0.200
_exptl_crystal_size_min 0.200
_refine_diff_density_max 0.633
_refine_diff_density_min -0.229
_refine_ls_abs_structure_details
;

Flack x determined using 2173 quotients [(I+)-(I-)]/[(I+)+(I-)]
(Parsons, Flack and Wagner, Acta Cryst. B69 (2013) 249-259).
;
_refine_ls_abs_structure_Flack -0.02(8)
_refine_ls_extinction_method none
_refine_ls_goodness_of_fit_ref 1.048
_refine_ls_hydrogen_treatment constr
_refine_ls_matrix_type full
_refine_ls_number_parameters 397
_refine_ls_number_reflns 5291
_refine_ls_number_restraints 1
_refine_ls_restrained_S_all 1.048
_refine_ls_R_factor_all 0.0409
_refine_ls_R_factor_gt 0.0388
_refine_ls_shift/su_max 0.000
_refine_ls_shift/su_mean 0.000
_refine_ls_structure_factor_coef Fsqd
_refine_ls_weighting_details 'w=1/[\s^2^(Fo^2^)+(0.0506P)^2^+0.3147P] where P=(Fo^2^+2Fc^2^)/3'
_refine_ls_weighting_scheme calc
_refine_ls_wR_factor_gt 0.0997
_refine_ls_wR_factor_ref 0.1025
_reflns_number_gt 5020
_reflns_number_total 5291
_reflns_threshold_expression 'I > 2\s(I)'
_cod_data_source_file d1nj03800a2.cif
_cod_data_source_block HQT3
_cod_depositor_comments 'Adding full bibliography for 7061187.cif.'
_cod_database_code 7061187

loop_
_space_group_symop_operation_xyz
'x, y, z'
'-x, y+1/2, -z'

loop_
_atom_site_type_symbol
_atom_site_label
_atom_site_fract_x
_atom_site_fract_y
_atom_site_fract_z
_atom_site_U_iso_or_equiv
_atom_site_adp_type
_atom_site_calc_flag
_atom_site_refinement_flags_adp
_atom_site_refinement_flags_occupancy
_atom_site_refinement_flags_posn
_atom_site_occupancy
_atom_site_disorder_assembly
_atom_site_disorder_group
O O1 0.7244(2) 0.45850(13) 0.64270(17) 0.0322(4) Uani d . . . 1 . .
O O2 0.9036(3) 0.55931(17) 1.0693(2) 0.0508(6) Uani d . . . 1 . .
O O3 1.1349(4) 0.5917(3) 1.0635(3) 0.0802(10) Uani d . . . 1 . .
O O4 0.4478(2) 0.46365(15) 0.52202(17) 0.0360(4) Uani d . . . 1 . .
O O5 0.2842(3) 0.58260(16) 0.4750(2) 0.0449(5) Uani d . . . 1 . .
O O6 0.6320(2) 0.34190(13) 0.82235(18) 0.0341(4) Uani d . . . 1 . .
O O7 0.6049(3) 0.31527(16) 1.0465(2) 0.0486(6) Uani d . . . 1 . .
H H7A 0.514639 0.315914 1.029465 0.073 Uiso calc U . R 1 . .
O O8 0.3574(3) 0.39111(18) 0.9138(2) 0.0461(5) Uani d . . . 1 . .
H H8A 0.274244 0.413531 0.903229 0.069 Uiso calc U . R 1 . .
O O9 0.7350(3) 0.57718(18) 0.5128(2) 0.0553(7) Uani d . . . 1 . .
O O10 0.5212(2) 0.65480(13) 0.80662(19) 0.0359(5) Uani d . . . 1 . .
O O11 0.6548(3) 0.7736(2) 0.7590(3) 0.0746(10) Uani d . . . 1 . .
O O12 0.9167(2) 0.56463(15) 0.8266(2) 0.0400(5) Uani d . . . 1 . .
O O13 1.0904(3) 0.4615(2) 0.8094(3) 0.0587(7) Uani d . . . 1 . .
C C1 1.0741(4) 0.3274(4) 0.4262(4) 0.0658(12) Uani d . . . 1 . .
H H1 1.142013 0.290728 0.398368 0.079 Uiso calc U . R 1 . .
C C2 1.0303(4) 0.4148(4) 0.3757(4) 0.0602(11) Uani d . . . 1 . .
H H26 1.068161 0.437361 0.312885 0.072 Uiso calc U . R 1 . .
C C3 0.9316(4) 0.4692(3) 0.4167(3) 0.0503(8) Uani d . . . 1 . .
H H23 0.902237 0.528534 0.381759 0.06 Uiso calc U . R 1 . .
C C4 0.8749(3) 0.4362(3) 0.5104(3) 0.0386(7) Uani d . . . 1 . .
C C5 0.7715(3) 0.4986(2) 0.5522(3) 0.0380(7) Uani d . . . 1 . .
C C6 0.6273(3) 0.5141(2) 0.6957(3) 0.0316(6) Uani d . . . 1 . .
H H27 0.634837 0.581018 0.671318 0.038 Uiso calc U . R 1 . .
C C7 0.6781(3) 0.51081(19) 0.8351(2) 0.0316(6) Uani d . . . 1 . .
C C8 0.8413(3) 0.4880(2) 0.8705(3) 0.0343(6) Uani d . . . 1 . .
H H36 0.856715 0.429443 0.827883 0.041 Uiso calc U . R 1 . .
C C9 0.9063(4) 0.4713(2) 1.0025(3) 0.0417(7) Uani d . . . 1 . .
H H5 1.008559 0.450599 1.013515 0.05 Uiso calc U . R 1 . .
C C10 1.0259(6) 0.6130(3) 1.0941(4) 0.0630(11) Uani d . . . 1 . .
C C11 1.0076(8) 0.6986(4) 1.1631(6) 0.102(2) Uani d . . . 1 . .
H H2 1.094982 0.737087 1.176299 0.153 Uiso calc U . R 1 . .
H H4 0.990459 0.679641 1.239048 0.153 Uiso calc U . R 1 . .
H H3 0.925386 0.735278 1.119294 0.153 Uiso calc U . R 1 . .
C C12 0.4677(3) 0.4831(2) 0.6471(3) 0.0335(6) Uani d . . . 1 . .
H H9 0.406923 0.539278 0.652952 0.04 Uiso calc U . R 1 . .
C C13 0.3592(3) 0.5231(2) 0.4451(3) 0.0339(6) Uani d . . . 1 . .
C C14 0.3704(4) 0.5041(2) 0.3207(3) 0.0421(7) Uani d . . . 1 . .
H H7 0.300341 0.543087 0.266045 0.063 Uiso calc U . R 1 . .
H H8 0.350492 0.437569 0.301966 0.063 Uiso calc U . R 1 . .
H H6 0.467741 0.51947 0.313432 0.063 Uiso calc U . R 1 . .
C C15 0.4125(3) 0.4023(2) 0.7138(3) 0.0360(6) Uani d . . . 1 . .
H H22 0.308738 0.388343 0.678412 0.043 Uiso calc U . R 1 . .
C C16 0.5039(3) 0.3108(2) 0.7326(3) 0.0366(6) Uani d . . . 1 . .
C C17 0.4313(4) 0.2266(2) 0.7813(3) 0.0486(8) Uani d . . . 1 . .
H H11 0.502172 0.176533 0.806932 0.073 Uiso calc U . R 1 . .
H H10 0.351407 0.202639 0.719374 0.073 Uiso calc U . R 1 . .
H H12 0.394588 0.24784 0.848215 0.073 Uiso calc U . R 1 . .
C C18 0.5532(4) 0.2737(2) 0.6256(3) 0.0408(7) Uani d . . . 1 . .
H H15 0.598663 0.324796 0.591339 0.061 Uiso calc U . R 1 . .
H H14 0.469822 0.250101 0.566748 0.061 Uiso calc U . R 1 . .
H H13 0.622636 0.222669 0.650257 0.061 Uiso calc U . R 1 . .
C C19 0.5997(3) 0.4260(2) 0.8839(3) 0.0326(6) Uani d . . . 1 . .
C C20 0.6580(4) 0.4062(2) 1.0197(3) 0.0405(7) Uani d . . . 1 . .
C C21 0.8226(4) 0.3942(2) 1.0486(3) 0.0443(8) Uani d . . . 1 . .
H H17 0.858287 0.390906 1.135212 0.053 Uiso calc U . R 1 . .
H H16 0.84465 0.333174 1.016172 0.053 Uiso calc U . R 1 . .
C C22 0.6119(5) 0.4789(3) 1.1028(3) 0.0521(9) Uani d . . . 1 . .
H H19 0.509314 0.493145 1.074017 0.078 Uiso calc U . R 1 . .
H H18 0.668136 0.536688 1.104482 0.078 Uiso calc U . R 1 . .
H H20 0.62929 0.452656 1.182393 0.078 Uiso calc U . R 1 . .
C C23 0.4352(3) 0.4407(2) 0.8413(3) 0.0366(6) Uani d . . . 1 . .
H H21 0.411708 0.509323 0.839587 0.044 Uiso calc U . R 1 . .
C C24 1.0175(5) 0.2943(3) 0.5177(4) 0.0658(11) Uani d . . . 1 . .
H H24 1.046971 0.234866 0.552015 0.079 Uiso calc U . R 1 . .
C C25 0.9172(4) 0.3482(3) 0.5595(3) 0.0506(8) Uani d . . . 1 . .
H H25 0.878241 0.324798 0.621249 0.061 Uiso calc U . R 1 . .
C C26 0.6502(4) 0.6116(2) 0.8805(3) 0.0381(7) Uani d . . . 1 . .
H H32 0.639213 0.606863 0.962212 0.046 Uiso calc U . R 1 . .
H H31 0.734422 0.652254 0.881117 0.046 Uiso calc U . R 1 . .
C C27 0.5390(4) 0.7368(2) 0.7496(3) 0.0400(7) Uani d . . . 1 . .
C C28 0.3979(4) 0.7707(2) 0.6742(3) 0.0419(7) Uani d . . . 1 . .
H H30 0.412257 0.831184 0.638535 0.063 Uiso calc U . R 1 . .
H H29 0.328407 0.778417 0.722796 0.063 Uiso calc U . R 1 . .
H H28 0.361093 0.724563 0.612051 0.063 Uiso calc U . R 1 . .
C C29 1.0437(4) 0.5412(3) 0.8004(3) 0.0497(8) Uani d . . . 1 . .
C C30 1.1159(5) 0.6258(4) 0.7612(5) 0.0769(14) Uani d . . . 1 . .
H H33 1.209464 0.636188 0.816047 0.115 Uiso calc U . R 1 . .
H H34 1.055128 0.681423 0.760004 0.115 Uiso calc U . R 1 . .
H H35 1.129892 0.614571 0.682114 0.115 Uiso calc U . R 1 . .

loop_
_atom_site_aniso_label
_atom_site_aniso_U_11
_atom_site_aniso_U_22
_atom_site_aniso_U_33
_atom_site_aniso_U_12
_atom_site_aniso_U_13
_atom_site_aniso_U_23
O1 0.0421(10) 0.0285(10) 0.0294(9) 0.0049(8) 0.0153(8) 0.0031(8)
O2 0.0738(16) 0.0362(12) 0.0392(12) -0.0039(11) 0.0074(11) -0.0041(10)
O3 0.068(2) 0.079(2) 0.077(2) -0.0118(17) -0.0135(17) -0.0075(18)
O4 0.0455(11) 0.0344(10) 0.0282(9) 0.0068(9) 0.0091(8) 0.0017(9)
O5 0.0549(13) 0.0374(11) 0.0417(12) 0.0109(10) 0.0101(10) 0.0013(10)
O6 0.0473(11) 0.0248(9) 0.0320(10) 0.0027(8) 0.0134(9) -0.0013(8)
O7 0.0769(16) 0.0369(12) 0.0362(12) -0.0074(11) 0.0214(12) 0.0075(10)
O8 0.0522(13) 0.0447(12) 0.0503(14) 0.0042(10) 0.0298(11) 0.0089(10)
O9 0.0749(17) 0.0461(14) 0.0544(15) 0.0126(12) 0.0342(13) 0.0187(12)
O10 0.0473(12) 0.0241(9) 0.0400(11) 0.0063(8) 0.0180(9) 0.0038(8)
O11 0.0590(17) 0.0484(15) 0.112(3) -0.0073(13) 0.0107(17) 0.0336(16)
O12 0.0434(11) 0.0355(11) 0.0416(12) 0.0015(9) 0.0113(9) 0.0080(9)
O13 0.0455(13) 0.0568(16) 0.0753(18) 0.0071(12) 0.0174(12) -0.0047(14)
C1 0.0419(19) 0.099(4) 0.060(2) 0.001(2) 0.0196(18) -0.036(2)
C2 0.0461(19) 0.090(3) 0.051(2) -0.017(2) 0.0241(17) -0.026(2)
C3 0.0514(18) 0.061(2) 0.0432(18) -0.0157(17) 0.0211(15) -0.0074(17)
C4 0.0350(14) 0.0493(17) 0.0325(15) -0.0040(13) 0.0099(12) -0.0059(13)
C5 0.0457(16) 0.0364(16) 0.0344(15) -0.0013(13) 0.0146(13) 0.0029(13)
C6 0.0390(14) 0.0274(13) 0.0303(14) 0.0053(11) 0.0121(12) 0.0013(11)
C7 0.0437(15) 0.0253(13) 0.0277(14) 0.0028(11) 0.0126(12) 0.0007(11)
C8 0.0422(15) 0.0290(14) 0.0322(15) 0.0031(12) 0.0100(12) 0.0038(11)
C9 0.0567(18) 0.0317(15) 0.0336(16) 0.0046(14) 0.0046(13) -0.0017(13)
C10 0.085(3) 0.052(2) 0.043(2) -0.015(2) -0.003(2) 0.0006(17)
C11 0.157(6) 0.069(3) 0.089(4) -0.049(4) 0.048(4) -0.040(3)
C12 0.0404(15) 0.0331(15) 0.0289(14) 0.0036(11) 0.0120(12) -0.0015(11)
C13 0.0389(15) 0.0257(13) 0.0369(16) -0.0023(11) 0.0084(12) 0.0035(12)
C14 0.0562(18) 0.0341(16) 0.0357(16) -0.0010(14) 0.0103(14) 0.0009(13)
C15 0.0407(16) 0.0353(15) 0.0351(15) 0.0007(12) 0.0150(12) -0.0001(12)
C16 0.0445(16) 0.0299(15) 0.0372(16) -0.0027(12) 0.0133(13) -0.0008(12)
C17 0.064(2) 0.0355(17) 0.052(2) -0.0073(15) 0.0256(17) 0.0016(15)
C18 0.0552(18) 0.0309(14) 0.0384(16) -0.0003(13) 0.0154(14) -0.0043(13)
C19 0.0461(16) 0.0252(13) 0.0299(14) 0.0034(11) 0.0155(12) 0.0012(11)
C20 0.066(2) 0.0301(15) 0.0299(15) 0.0008(14) 0.0196(14) 0.0026(12)
C21 0.069(2) 0.0324(15) 0.0285(15) 0.0061(15) 0.0056(14) 0.0051(12)
C22 0.085(3) 0.0452(19) 0.0326(16) 0.0026(17) 0.0271(17) -0.0005(14)
C23 0.0491(17) 0.0311(14) 0.0367(15) 0.0016(12) 0.0237(13) 0.0020(12)
C24 0.064(2) 0.071(3) 0.062(3) 0.022(2) 0.015(2) -0.018(2)
C25 0.057(2) 0.055(2) 0.0426(18) 0.0131(16) 0.0169(16) -0.0027(16)
C26 0.0524(18) 0.0258(14) 0.0356(15) 0.0073(12) 0.0099(13) 0.0007(12)
C27 0.0565(19) 0.0249(14) 0.0414(17) 0.0025(13) 0.0176(14) 0.0041(13)
C28 0.0599(19) 0.0294(14) 0.0366(16) 0.0044(14) 0.0120(14) 0.0012(13)
C29 0.0436(18) 0.057(2) 0.0488(19) 0.0024(16) 0.0115(15) 0.0043(16)
C30 0.062(3) 0.077(3) 0.100(4) -0.002(2) 0.035(3) 0.027(3)

loop_
_atom_type_symbol
_atom_type_description
_atom_type_scat_dispersion_real
_atom_type_scat_dispersion_imag
_atom_type_scat_source
C C 0.0181 0.0091 'International Tables Vol C Tables 4.2.6.8 and 6.1.1.4'
H H 0.0000 0.0000 'International Tables Vol C Tables 4.2.6.8 and 6.1.1.4'
O O 0.0492 0.0322 'International Tables Vol C Tables 4.2.6.8 and 6.1.1.4'

loop_
_geom_angle_atom_site_label_1
_geom_angle_atom_site_label_2
_geom_angle_atom_site_label_3
_geom_angle_site_symmetry_1
_geom_angle_site_symmetry_3
_geom_angle
_geom_angle_publ_flag
C5 O1 C6 . . 117.5(2) ?
C10 O2 C9 . . 117.4(3) ?
C13 O4 C12 . . 117.0(2) ?
C19 O6 C16 . . 110.9(2) ?
C20 O7 H7A . . 109.5 ?
C23 O8 H8A . . 109.5 ?
C27 O10 C26 . . 117.2(3) ?
C29 O12 C8 . . 116.0(2) ?
C24 C1 C2 . . 119.6(4) ?
C24 C1 H1 . . 120.2 ?
C2 C1 H1 . . 120.2 ?
C3 C2 C1 . . 120.5(4) ?
C3 C2 H26 . . 119.8 ?
C1 C2 H26 . . 119.8 ?
C2 C3 C4 . . 120.1(4) ?
C2 C3 H23 . . 120.0 ?
C4 C3 H23 . . 120.0 ?
C25 C4 C3 . . 119.3(3) ?
C25 C4 C5 . . 123.1(3) ?
C3 C4 C5 . . 117.6(3) ?
O9 C5 O1 . . 123.5(3) ?
O9 C5 C4 . . 124.6(3) ?
O1 C5 C4 . . 111.9(3) ?
O1 C6 C12 . . 110.9(2) ?
O1 C6 C7 . . 110.5(2) ?
C12 C6 C7 . . 113.4(2) ?
O1 C6 H27 . . 107.2 ?
C12 C6 H27 . . 107.2 ?
C7 C6 H27 . . 107.2 ?
C8 C7 C26 . . 109.9(2) ?
C8 C7 C6 . . 108.7(2) ?
C26 C7 C6 . . 106.6(2) ?
C8 C7 C19 . . 106.0(2) ?
C26 C7 C19 . . 115.8(2) ?
C6 C7 C19 . . 109.7(2) ?
O12 C8 C9 . . 110.6(2) ?
O12 C8 C7 . . 107.5(2) ?
C9 C8 C7 . . 116.0(3) ?
O12 C8 H36 . . 107.5 ?
C9 C8 H36 . . 107.5 ?
C7 C8 H36 . . 107.5 ?
O2 C9 C21 . . 110.0(3) ?
O2 C9 C8 . . 110.3(2) ?
C21 C9 C8 . . 110.2(3) ?
O2 C9 H5 . . 108.8 ?
C21 C9 H5 . . 108.8 ?
C8 C9 H5 . . 108.8 ?
O3 C10 O2 . . 123.2(4) ?
O3 C10 C11 . . 125.5(5) ?
O2 C10 C11 . . 111.3(5) ?
C10 C11 H2 . . 109.5 ?
C10 C11 H4 . . 109.5 ?
H2 C11 H4 . . 109.5 ?
C10 C11 H3 . . 109.5 ?
H2 C11 H3 . . 109.5 ?
H4 C11 H3 . . 109.5 ?
O4 C12 C15 . . 112.8(2) ?
O4 C12 C6 . . 107.5(2) ?
C15 C12 C6 . . 116.6(3) ?
O4 C12 H9 . . 106.5 ?
C15 C12 H9 . . 106.5 ?
C6 C12 H9 . . 106.5 ?
O5 C13 O4 . . 123.8(3) ?
O5 C13 C14 . . 125.9(3) ?
O4 C13 C14 . . 110.4(3) ?
C13 C14 H7 . . 109.5 ?
C13 C14 H8 . . 109.5 ?
H7 C14 H8 . . 109.5 ?
C13 C14 H6 . . 109.5 ?
H7 C14 H6 . . 109.5 ?
H8 C14 H6 . . 109.5 ?
C12 C15 C16 . . 116.3(2) ?
C12 C15 C23 . . 103.8(2) ?
C16 C15 C23 . . 102.4(2) ?
C12 C15 H22 . . 111.2 ?
C16 C15 H22 . . 111.2 ?
C23 C15 H22 . . 111.2 ?
O6 C16 C18 . . 108.5(3) ?
O6 C16 C15 . . 101.1(2) ?
C18 C16 C15 . . 116.4(3) ?
O6 C16 C17 . . 109.6(3) ?
C18 C16 C17 . . 106.7(3) ?
C15 C16 C17 . . 114.2(3) ?
C16 C17 H11 . . 109.5 ?
C16 C17 H10 . . 109.5 ?
H11 C17 H10 . . 109.5 ?
C16 C17 H12 . . 109.5 ?
H11 C17 H12 . . 109.5 ?
H10 C17 H12 . . 109.5 ?
C16 C18 H15 . . 109.5 ?
C16 C18 H14 . . 109.5 ?
H15 C18 H14 . . 109.5 ?
C16 C18 H13 . . 109.5 ?
H15 C18 H13 . . 109.5 ?
H14 C18 H13 . . 109.5 ?
O6 C19 C23 . . 105.7(2) ?
O6 C19 C20 . . 106.5(2) ?
C23 C19 C20 . . 115.7(2) ?
O6 C19 C7 . . 105.5(2) ?
C23 C19 C7 . . 108.2(2) ?
C20 C19 C7 . . 114.4(2) ?
O7 C20 C21 . . 104.3(3) ?
O7 C20 C22 . . 106.9(3) ?
C21 C20 C22 . . 111.4(3) ?
O7 C20 C19 . . 108.6(2) ?
C21 C20 C19 . . 109.6(2) ?
C22 C20 C19 . . 115.3(3) ?
C9 C21 C20 . . 116.0(3) ?
C9 C21 H17 . . 108.3 ?
C20 C21 H17 . . 108.3 ?
C9 C21 H16 . . 108.3 ?
C20 C21 H16 . . 108.3 ?
H17 C21 H16 . . 107.4 ?
C20 C22 H19 . . 109.5 ?
C20 C22 H18 . . 109.5 ?
H19 C22 H18 . . 109.5 ?
C20 C22 H20 . . 109.5 ?
H19 C22 H20 . . 109.5 ?
H18 C22 H20 . . 109.5 ?
O8 C23 C19 . . 112.0(2) ?
O8 C23 C15 . . 114.9(3) ?
C19 C23 C15 . . 99.1(2) ?
O8 C23 H21 . . 110.1 ?
C19 C23 H21 . . 110.1 ?
C15 C23 H21 . . 110.1 ?
C1 C24 C25 . . 120.6(5) ?
C1 C24 H24 . . 119.7 ?
C25 C24 H24 . . 119.7 ?
C4 C25 C24 . . 120.0(4) ?
C4 C25 H25 . . 120.0 ?
C24 C25 H25 . . 120.0 ?
O10 C26 C7 . . 111.7(2) ?
O10 C26 H32 . . 109.3 ?
C7 C26 H32 . . 109.3 ?
O10 C26 H31 . . 109.3 ?
C7 C26 H31 . . 109.3 ?
H32 C26 H31 . . 107.9 ?
O11 C27 O10 . . 122.9(3) ?
O11 C27 C28 . . 126.1(3) ?
O10 C27 C28 . . 111.0(3) ?
C27 C28 H30 . . 109.5 ?
C27 C28 H29 . . 109.5 ?
H30 C28 H29 . . 109.5 ?
C27 C28 H28 . . 109.5 ?
H30 C28 H28 . . 109.5 ?
H29 C28 H28 . . 109.5 ?
O13 C29 O12 . . 122.5(3) ?
O13 C29 C30 . . 125.7(4) ?
O12 C29 C30 . . 111.8(3) ?
C29 C30 H33 . . 109.5 ?
C29 C30 H34 . . 109.5 ?
H33 C30 H34 . . 109.5 ?
C29 C30 H35 . . 109.5 ?
H33 C30 H35 . . 109.5 ?
H34 C30 H35 . . 109.5 ?

loop_
_geom_bond_atom_site_label_1
_geom_bond_atom_site_label_2
_geom_bond_site_symmetry_2
_geom_bond_distance
_geom_bond_publ_flag
O1 C5 . 1.357(4) ?
O1 C6 . 1.451(3) ?
O2 C10 . 1.355(5) ?
O2 C9 . 1.464(4) ?
O3 C10 . 1.207(6) ?
O4 C13 . 1.356(4) ?
O4 C12 . 1.442(3) ?
O5 C13 . 1.202(4) ?
O6 C19 . 1.452(3) ?
O6 C16 . 1.464(4) ?
O7 C20 . 1.435(4) ?
O7 H7A . 0.83 ?
O8 C23 . 1.426(4) ?
O8 H8A . 0.83 ?
O9 C5 . 1.215(4) ?
O10 C27 . 1.360(4) ?
O10 C26 . 1.447(4) ?
O11 C27 . 1.195(4) ?
O12 C29 . 1.351(4) ?
O12 C8 . 1.451(3) ?
O13 C29 . 1.202(5) ?
C1 C24 . 1.379(7) ?
C1 C2 . 1.383(7) ?
C1 H1 . 0.94 ?
C2 C3 . 1.379(6) ?
C2 H26 . 0.94 ?
C3 C4 . 1.402(5) ?
C3 H23 . 0.94 ?
C4 C25 . 1.381(5) ?
C4 C5 . 1.481(4) ?
C6 C12 . 1.545(4) ?
C6 C7 . 1.572(4) ?
C6 H27 . 0.99 ?
C7 C8 . 1.536(4) ?
C7 C26 . 1.558(4) ?
C7 C19 . 1.580(4) ?
C8 C9 . 1.524(4) ?
C8 H36 . 0.99 ?
C9 C21 . 1.516(5) ?
C9 H5 . 0.99 ?
C10 C11 . 1.480(7) ?
C11 H2 . 0.97 ?
C11 H4 . 0.97 ?
C11 H3 . 0.97 ?
C12 C15 . 1.535(4) ?
C12 H9 . 0.99 ?
C13 C14 . 1.495(4) ?
C14 H7 . 0.97 ?
C14 H8 . 0.97 ?
C14 H6 . 0.97 ?
C15 C16 . 1.537(4) ?
C15 C23 . 1.540(4) ?
C15 H22 . 0.99 ?
C16 C18 . 1.519(4) ?
C16 C17 . 1.544(4) ?
C17 H11 . 0.97 ?
C17 H10 . 0.97 ?
C17 H12 . 0.97 ?
C18 H15 . 0.97 ?
C18 H14 . 0.97 ?
C18 H13 . 0.97 ?
C19 C23 . 1.532(4) ?
C19 C20 . 1.564(4) ?
C20 C21 . 1.524(5) ?
C20 C22 . 1.539(4) ?
C21 H17 . 0.98 ?
C21 H16 . 0.98 ?
C22 H19 . 0.97 ?
C22 H18 . 0.97 ?
C22 H20 . 0.97 ?
C23 H21 . 0.99 ?
C24 C25 . 1.391(5) ?
C24 H24 . 0.94 ?
C25 H25 . 0.94 ?
C26 H32 . 0.98 ?
C26 H31 . 0.98 ?
C27 C28 . 1.490(5) ?
C28 H30 . 0.97 ?
C28 H29 . 0.97 ?
C28 H28 . 0.97 ?
C29 C30 . 1.497(6) ?
C30 H33 . 0.97 ?
C30 H34 . 0.97 ?
C30 H35 . 0.97 ?

loop_
_geom_hbond_atom_site_label_D
_geom_hbond_atom_site_label_H
_geom_hbond_atom_site_label_A
_geom_hbond_site_symmetry_A
_geom_hbond_distance_DH
_geom_hbond_distance_HA
_geom_hbond_distance_DA
_geom_hbond_angle_DHA
_geom_hbond_publ_flag
O7 H7A O8 . 0.83 2.04 2.696(4) 135.1 ?
O8 H8A O13 1_455 0.83 1.94 2.715(4) 155.2 ?
C12 H9 O5 . 0.99 2.20 2.701(4) 110.0 ?
C12 H9 O10 . 0.99 2.46 3.011(4) 114.5 ?
C14 H7 O3 1_454 0.97 2.58 3.492(5) 156.1 ?
C14 H8 O11 2_646 0.97 2.41 3.366(4) 168.4 ?
C17 H12 O8 . 0.97 2.21 2.953(5) 132.2 ?
C18 H15 O1 . 0.97 2.23 3.045(4) 141.0 ?
C18 H15 O4 . 0.97 2.44 3.001(4) 116.4 ?
C22 H19 O8 . 0.97 2.51 3.099(5) 119.1 ?
C22 H18 O2 . 0.97 2.38 3.096(5) 129.8 ?
C23 H21 O10 . 0.99 2.37 3.172(4) 137.9 ?
C26 H31 O12 . 0.98 2.33 2.821(4) 110.1 ?
C28 H29 O7 2_657 0.97 2.65 3.305(4) 125.3 ?
C28 H28 O5 . 0.97 2.55 3.508(4) 170.3 ?

loop_
_geom_torsion_atom_site_label_1
_geom_torsion_atom_site_label_2
_geom_torsion_atom_site_label_3
_geom_torsion_atom_site_label_4
_geom_torsion_site_symmetry_1
_geom_torsion_site_symmetry_2
_geom_torsion_site_symmetry_3
_geom_torsion_site_symmetry_4
_geom_torsion
_geom_torsion_publ_flag
C24 C1 C2 C3 . . . . 0.5(6) ?
C1 C2 C3 C4 . . . . 0.1(6) ?
C2 C3 C4 C25 . . . . -1.1(5) ?
C2 C3 C4 C5 . . . . 178.8(3) ?
C6 O1 C5 O9 . . . . -1.2(4) ?
C6 O1 C5 C4 . . . . 177.3(2) ?
C25 C4 C5 O9 . . . . 178.1(4) ?
C3 C4 C5 O9 . . . . -1.8(5) ?
C25 C4 C5 O1 . . . . -0.3(4) ?
C3 C4 C5 O1 . . . . 179.8(3) ?
C5 O1 C6 C12 . . . . 100.1(3) ?
C5 O1 C6 C7 . . . . -133.2(3) ?
O1 C6 C7 C8 . . . . 23.8(3) ?
C12 C6 C7 C8 . . . . 149.1(2) ?
O1 C6 C7 C26 . . . . 142.3(2) ?
C12 C6 C7 C26 . . . . -92.4(3) ?
O1 C6 C7 C19 . . . . -91.7(3) ?
C12 C6 C7 C19 . . . . 33.6(3) ?
C29 O12 C8 C9 . . . . 80.9(3) ?
C29 O12 C8 C7 . . . . -151.5(3) ?
C26 C7 C8 O12 . . . . -54.3(3) ?
C6 C7 C8 O12 . . . . 62.0(3) ?
C19 C7 C8 O12 . . . . 179.8(2) ?
C26 C7 C8 C9 . . . . 70.1(3) ?
C6 C7 C8 C9 . . . . -173.6(2) ?
C19 C7 C8 C9 . . . . -55.8(3) ?
C10 O2 C9 C21 . . . . 142.3(3) ?
C10 O2 C9 C8 . . . . -95.9(4) ?
O12 C8 C9 O2 . . . . 55.9(3) ?
C7 C8 C9 O2 . . . . -66.8(3) ?
O12 C8 C9 C21 . . . . 177.5(3) ?
C7 C8 C9 C21 . . . . 54.8(3) ?
C9 O2 C10 O3 . . . . 0.2(6) ?
C9 O2 C10 C11 . . . . -179.2(4) ?
C13 O4 C12 C15 . . . . 117.6(3) ?
C13 O4 C12 C6 . . . . -112.6(3) ?
O1 C6 C12 O4 . . . . -39.1(3) ?
C7 C6 C12 O4 . . . . -164.1(2) ?
O1 C6 C12 C15 . . . . 88.6(3) ?
C7 C6 C12 C15 . . . . -36.4(3) ?
C12 O4 C13 O5 . . . . -9.4(4) ?
C12 O4 C13 C14 . . . . 170.1(2) ?
O4 C12 C15 C16 . . . . 72.0(3) ?
C6 C12 C15 C16 . . . . -53.1(4) ?
O4 C12 C15 C23 . . . . -176.5(2) ?
C6 C12 C15 C23 . . . . 58.5(3) ?
C19 O6 C16 C18 . . . . 143.3(2) ?
C19 O6 C16 C15 . . . . 20.3(3) ?
C19 O6 C16 C17 . . . . -100.6(3) ?
C12 C15 C16 O6 . . . . 71.9(3) ?
C23 C15 C16 O6 . . . . -40.4(3) ?
C12 C15 C16 C18 . . . . -45.5(4) ?
C23 C15 C16 C18 . . . . -157.8(3) ?
C12 C15 C16 C17 . . . . -170.5(3) ?
C23 C15 C16 C17 . . . . 77.2(3) ?
C16 O6 C19 C23 . . . . 7.9(3) ?
C16 O6 C19 C20 . . . . 131.5(2) ?
C16 O6 C19 C7 . . . . -106.6(2) ?
C8 C7 C19 O6 . . . . -62.3(3) ?
C26 C7 C19 O6 . . . . 175.5(2) ?
C6 C7 C19 O6 . . . . 54.9(3) ?
C8 C7 C19 C23 . . . . -175.0(2) ?
C26 C7 C19 C23 . . . . 62.8(3) ?
C6 C7 C19 C23 . . . . -57.8(3) ?
C8 C7 C19 C20 . . . . 54.4(3) ?
C26 C7 C19 C20 . . . . -67.8(3) ?
C6 C7 C19 C20 . . . . 171.6(2) ?
O6 C19 C20 O7 . . . . -49.9(3) ?
C23 C19 C20 O7 . . . . 67.2(3) ?
C7 C19 C20 O7 . . . . -166.0(2) ?
O6 C19 C20 C21 . . . . 63.5(3) ?
C23 C19 C20 C21 . . . . -179.4(2) ?
C7 C19 C20 C21 . . . . -52.6(3) ?
O6 C19 C20 C22 . . . . -169.8(3) ?
C23 C19 C20 C22 . . . . -52.8(4) ?
C7 C19 C20 C22 . . . . 74.0(4) ?
O2 C9 C21 C20 . . . . 71.1(3) ?
C8 C9 C21 C20 . . . . -50.7(4) ?
O7 C20 C21 C9 . . . . 166.3(3) ?
C22 C20 C21 C9 . . . . -78.7(3) ?
C19 C20 C21 C9 . . . . 50.1(4) ?
O6 C19 C23 O8 . . . . 89.3(3) ?
C20 C19 C23 O8 . . . . -28.2(3) ?
C7 C19 C23 O8 . . . . -158.1(2) ?
O6 C19 C23 C15 . . . . -32.3(3) ?
C20 C19 C23 C15 . . . . -149.9(2) ?
C7 C19 C23 C15 . . . . 80.3(3) ?
C12 C15 C23 O8 . . . . 163.7(2) ?
C16 C15 C23 O8 . . . . -74.9(3) ?
C12 C15 C23 C19 . . . . -76.8(3) ?
C16 C15 C23 C19 . . . . 44.6(3) ?
C2 C1 C24 C25 . . . . -0.1(6) ?
C3 C4 C25 C24 . . . . 1.4(5) ?
C5 C4 C25 C24 . . . . -178.5(3) ?
C1 C24 C25 C4 . . . . -0.8(6) ?
C27 O10 C26 C7 . . . . -118.0(3) ?
C8 C7 C26 O10 . . . . 152.3(2) ?
C6 C7 C26 O10 . . . . 34.6(3) ?
C19 C7 C26 O10 . . . . -87.6(3) ?
C26 O10 C27 O11 . . . . -0.5(5) ?
C26 O10 C27 C28 . . . . 178.1(3) ?
C8 O12 C29 O13 . . . . 2.0(5) ?
C8 O12 C29 C30 . . . . -177.4(3) ?
